data_2003466
loop_
_publ_author_name
'Ruiz-P\'erez, C.'
'Gonz\'alez-Platas, J.'
'Rodr\'iguez-Romero, F. V.'
'Gili, P.'
'Mart\'in-Zarza, P.'
'Mart\'in-Reyes, G.'
'Solans, X.'

_publ_section_title 4,4'-Dimethoxy-2,2'-[dithiobis(<i>o</i>-phenylenenitrilomethylidyne)]diphenol
_journal_issue 5
_journal_name_full 'Acta Crystallographica Section C'
_journal_page_first 1016
_journal_page_last 1018
_journal_paper_doi 10.1107/S0108270194008760
_journal_volume 51
_journal_year 1995
_chemical_formula_sum 'C28 H24 N2 O4 S2'
_chemical_formula_weight 516.61
_chemical_name_systematic
;
     N-N'-[1,1'-ditiobis(phenylene)]bis(5'-metoxy-salicylideneimine)
;
_space_group_IT_number 15
_symmetry_cell_setting monoclinic
_symmetry_space_group_name_Hall '-C 2yc'
_symmetry_space_group_name_H-M 'C 1 2/c 1'
_cell_angle_alpha 90.00
_cell_angle_beta 95.074(3)
_cell_angle_gamma 90.00
_cell_formula_units_Z 4
_cell_length_a 24.166(3)
_cell_length_b 8.903(3)
_cell_length_c 11.840(3)
_cell_measurement_reflns_used 25
_cell_measurement_temperature 293(2)
_cell_measurement_theta_max 18
_cell_measurement_theta_min 6
_cell_volume 2537.4(11)
_computing_data_collection 'CAD-4 Software (Enraf-Nonius, 1989)'
_computing_molecular_graphics 'PLUTO (Motherwell & Clegg, 1978)'
_computing_structure_refinement 'SHELX76 (Sheldrick, 1976)'
_computing_structure_solution 'SIR92 (Altomare et al., 1995)'
_diffrn_ambient_temperature 293
_diffrn_measurement_device 'Enraf-Nonius CAD-4 diffractometer'
_diffrn_measurement_method \w-2\q
_diffrn_radiation_monochromator graphite
_diffrn_radiation_source 'X-ray tube'
_diffrn_radiation_type 'Mo K\a'
_diffrn_radiation_wavelength 0.71073
_diffrn_reflns_av_sigmaI/netI 0.0376
_diffrn_reflns_limit_h_max 28
_diffrn_reflns_limit_h_min -9
_diffrn_reflns_limit_k_max 9
_diffrn_reflns_limit_k_min -10
_diffrn_reflns_limit_l_max 14
_diffrn_reflns_limit_l_min -14
_diffrn_reflns_number 4576
_diffrn_reflns_reduction_process 'data average'
_diffrn_reflns_theta_max 25.25
_diffrn_reflns_theta_min 1.69
_diffrn_standards_decay_% 0
_diffrn_standards_interval_time 60
_diffrn_standards_number 1
_exptl_absorpt_coefficient_mu 0.248
_exptl_absorpt_correction_type none
_exptl_crystal_colour colourless
_exptl_crystal_density_diffrn 1.352
_exptl_crystal_description prism
_exptl_crystal_F_000 1080
_exptl_crystal_size_max 0.4
_exptl_crystal_size_mid 0.2
_exptl_crystal_size_min 0.1
_refine_diff_density_max .131
_refine_diff_density_min -.265
_refine_ls_extinction_method none
_refine_ls_goodness_of_fit_obs 0.879
_refine_ls_hydrogen_treatment refall
_refine_ls_matrix_type full
_refine_ls_number_parameters 211
_refine_ls_number_reflns 1913
_refine_ls_R_factor_obs 0.039
_refine_ls_shift/esd_max -0.368
_refine_ls_shift/esd_mean 0.0067
_refine_ls_structure_factor_coef Fsqd
_refine_ls_weighting_details 'w = 1/[\s^2^(F)+0.004623F^2^]'
_refine_ls_weighting_scheme calc
_refine_ls_wR_factor_obs 0.065
_reflns_number_observed 3755
_reflns_number_total 4152
_reflns_observed_criterion >2sigma(I)
_cod_data_source_file ka1077.cif
_cod_data_source_block sulfur
_cod_depositor_comments
;
The following automatic conversions were performed:

'_refine_ls_weighting_scheme' value '1/[\s^2^(F)+0.004623F^2^]' was
changed to 'calc'. New tag '_refine_ls_weighting_details' was
created. The value of the new tag was set to 'w =
1/[\s^2^(F)+0.004623F^2^]'.

Automatic conversion script
Id: cif_fix_values 3143 2015-03-26 13:38:13Z robertas 
;
_cod_original_cell_volume 2537.4(2)
_cod_original_sg_symbol_H-M 'C 2/c'
_cod_database_code 2003466

loop_
_symmetry_equiv_pos_as_xyz
'x, y, z'
'-x, y, -z+1/2'
'x+1/2, y+1/2, z'
'-x+1/2, y+1/2, -z+1/2'
'-x, -y, -z'
'x, -y, z-1/2'
'-x+1/2, -y+1/2, -z'
'x+1/2, -y+1/2, z-1/2'

loop_
_atom_site_aniso_label
_atom_site_aniso_U_11
_atom_site_aniso_U_12
_atom_site_aniso_U_13
_atom_site_aniso_U_22
_atom_site_aniso_U_23
_atom_site_aniso_U_33
S1 0.0444(3) 0.0104(2) -0.0237(3) 0.0694(4) -0.0142(2) 0.0920(4)
O1 0.0576(8) 0.0101(7) -0.0027(5) 0.0884(9) -0.0076(5) 0.0374(6)
O2 0.0406(7) 0.0207(6) -0.0067(6) 0.0908(9) -0.0026(7) 0.0776(8)
N1 0.0331(7) 0.0028(5) 0.0010(5) 0.0574(8) 0.0036(5) 0.0389(6)
C1 0.0353(8) 0.0052(7) -0.0029(7) 0.0610(9) 0.0046(7) 0.0639(9)
C2 0.0371(10) 0.0122(9) -0.0009(9) 0.0821(12) -0.0025(11) 0.0977(14)
C3 0.0518(11) 0.0242(10) 0.0142(10) 0.0833(12) 0.0002(11) 0.0863(13)
C4 0.0674(12) 0.0192(9) 0.0068(9) 0.0714(11) -0.0036(9) 0.0584(10)
C5 0.0482(10) 0.0090(8) -0.0040(7) 0.0660(9) 0.0000(7) 0.0495(8)
C6 0.0352(8) 0.0049(6) 0.0010(6) 0.0571(8) 0.0077(6) 0.0403(7)
C7 0.0358(8) 0.0024(6) 0.0028(6) 0.0579(9) 0.0036(5) 0.0330(7)
C8 0.0371(8) 0.0022(5) 0.0052(6) 0.0531(8) 0.0053(5) 0.0363(7)
C9 0.0430(8) 0.0000(7) 0.0037(6) 0.0619(9) 0.0026(6) 0.0383(7)
C10 0.0608(11) 0.0099(8) 0.0158(8) 0.0713(10) -0.0062(8) 0.0463(8)
C11 0.0465(10) 0.0126(8) 0.0165(8) 0.0688(10) 0.0006(8) 0.0635(10)
C12 0.0367(8) 0.0060(6) 0.0037(7) 0.0606(9) 0.0058(7) 0.0580(9)
C13 0.0385(8) 0.0040(6) 0.0027(6) 0.0576(8) 0.0030(6) 0.0436(8)
C14 0.0490(11) 0.0125(10) -0.0095(9) 0.0910(15) 0.0093(10) 0.0638(11)

loop_
_atom_site_label
_atom_site_occupancy
_atom_site_fract_x
_atom_site_fract_y
_atom_site_fract_z
_atom_site_U_iso_or_equiv
_atom_site_thermal_displace_type
_atom_site_calc_flag
_atom_site_type_symbol
S1 1 0.45929(2) 0.04313(5) 0.72175(5) 0.0704(2) Uani d S
O1 1 0.30660(6) 0.10293(17) 0.76474(9) 0.0616(4) Uani d O
O2 1 0.12317(5) 0.16347(17) 0.46009(12) 0.0704(5) Uani d O
N1 1 0.35518(5) -0.04952(14) 0.60894(10) 0.0433(4) Uani d N
C1 1 0.45311(7) -0.1016(2) 0.61794(15) 0.0538(5) Uani d C
C2 1 0.49739(9) -0.1833(3) 0.5821(2) 0.0727(7) Uani d C
C3 1 0.48888(9) -0.2943(2) 0.50218(19) 0.0733(8) Uani d C
C4 1 0.43610(9) -0.3274(2) 0.45575(16) 0.0657(7) Uani d C
C5 1 0.39166(8) -0.2459(2) 0.48992(13) 0.0551(5) Uani d C
C6 1 0.39946(6) -0.13247(16) 0.56950(12) 0.0443(5) Uani d C
C7 1 0.31176(6) -0.02478(17) 0.54247(11) 0.0422(5) Uani d C
C8 1 0.26354(6) 0.05113(15) 0.57821(12) 0.0421(4) Uani d C
C9 1 0.26244(7) 0.11268(19) 0.68706(12) 0.0477(5) Uani d C
C10 1 0.21540(8) 0.1892(2) 0.71500(14) 0.0588(6) Uani d C
C11 1 0.17011(7) 0.2025(2) 0.63819(15) 0.0589(6) Uani d C
C12 1 0.17052(7) 0.14122(19) 0.53056(14) 0.0518(5) Uani d C
C13 1 0.21694(7) 0.06702(18) 0.50053(13) 0.0466(5) Uani d C
C14 1 0.12104(9) 0.0993(3) 0.35086(17) 0.0688(7) Uani d C
H1O 1 0.3344(12) 0.0536(25) 0.7363(21) 0.081(7) Uiso d H
H2 1 0.5317(12) -0.1600(28) 0.6063(20) 0.083(7) Uiso d H
H3 1 0.5201(11) -0.3536(26) 0.4843(19) 0.078(6) Uiso d H
H4 1 0.4290(10) -0.4111(26) 0.4029(18) 0.067(5) Uiso d H
H5 1 0.3555(10) -0.2778(24) 0.4632(19) 0.070(6) Uiso d H
H7 1 0.3094(8) -0.0581(18) 0.4642(16) 0.049(4) Uiso d H
H10 1 0.2190(11) 0.2347(30) 0.7844(19) 0.082(6) Uiso d H
H11 1 0.1380(11) 0.2645(25) 0.6559(16) 0.073(6) Uiso d H
H13 1 0.2185(9) 0.0195(25) 0.4209(17) 0.068(6) Uiso d H
H141 1 0.1254(10) -0.0105(31) 0.3508(17) 0.073(6) Uiso d H
H142 1 0.0846(12) 0.1250(30) 0.3201(21) 0.086(7) Uiso d H
H143 1 0.1522(11) 0.1396(26) 0.3077(20) 0.080(6) Uiso d H

loop_
_atom_type_symbol
_atom_type_description
_atom_type_scat_source
_atom_type_scat_dispersion_real
_atom_type_scat_dispersion_imag
C C International_Tables_Vol_IV_Table_2.3.1 0.002 0.002
H H International_Tables_Vol_IV_Table_2.3.1 0.000 0.000
N N International_Tables_Vol_IV_Table_2.3.1 0.004 0.003
O O International_Tables_Vol_IV_Table_2.3.1 0.008 0.006
S S International_Tables_Vol_IV_Table_2.3.1 0.110 0.124

loop_
_geom_angle_atom_site_label_1
_geom_angle_atom_site_label_2
_geom_angle_atom_site_label_3
_geom_angle_site_symmetry_2
_geom_angle_site_symmetry_3
_geom_angle
_geom_angle_publ_flag
S1 S1 C1 2_656 2_656 104.40(7) yes
C12 O2 C14 . . 117.4(2) yes
C6 N1 C7 . . 119.50(10) yes
S1 C1 C6 . . 116.40(10) yes
S1 C1 C2 . . 124.70(10) yes
C2 C1 C6 . . 118.8(2) yes
C1 C2 C3 . . 121.0(2) yes
C2 C3 C4 . . 120.5(2) yes
C3 C4 C5 . . 119.1(2) yes
C4 C5 C6 . . 121.3(2) yes
C1 C6 C5 . . 119.3(2) yes
N1 C6 C5 . . 123.00(10) yes
N1 C6 C1 . . 117.60(10) yes
N1 C7 C8 . . 122.80(10) yes
C7 C8 C13 . . 118.60(10) yes
C7 C8 C9 . . 122.30(10) yes
C9 C8 C13 . . 119.10(10) yes
O1 C9 C8 . . 121.5(2) yes
C8 C9 C10 . . 119.50(10) yes
O1 C9 C10 . . 118.90(10) yes
C9 C10 C11 . . 120.6(2) yes
C10 C11 C12 . . 120.5(2) yes
O2 C12 C11 . . 115.4(2) yes
C11 C12 C13 . . 119.9(2) yes
O2 C12 C13 . . 124.6(2) yes
C8 C13 C12 . . 120.50(10) yes

loop_
_geom_bond_atom_site_label_1
_geom_bond_atom_site_label_2
_geom_bond_site_symmetry_2
_geom_bond_distance
_geom_bond_publ_flag
S1 S1 2_656 2.0210(10) yes
S1 C1 . 1.778(2) yes
O1 H1O . 0.89(3) ?
O1 C9 . 1.349(2) yes
O2 C12 . 1.370(2) yes
O2 C14 . 1.411(3) yes
N1 C6 . 1.413(2) yes
N1 C7 . 1.274(2) yes
C1 C2 . 1.391(3) yes
C1 C6 . 1.398(2) yes
C2 H2 . 0.88(3) ?
C2 C3 . 1.372(3) yes
C3 H3 . 0.96(3) ?
C3 C4 . 1.375(3) yes
C4 H4 . 0.98(2) ?
C4 C5 . 1.386(3) yes
C5 H5 . 0.95(2) ?
C5 C6 . 1.383(2) yes
C7 H7 . 0.970(18) ?
C7 C8 . 1.442(2) yes
C8 C9 . 1.403(2) yes
C8 C13 . 1.397(2) yes
C9 C10 . 1.390(3) yes
C10 H10 . 0.91(2) ?
C10 C11 . 1.365(2) yes
C11 H11 . 0.99(3) ?
C11 C12 . 1.387(2) yes
C12 C13 . 1.375(2) yes
C13 H13 . 1.04(2) ?
C14 H141 . 0.98(3) ?
C14 H142 . 0.95(3) ?
C14 H143 . 1.01(3) ?

loop_
_geom_torsion_atom_site_label_1
_geom_torsion_atom_site_label_2
_geom_torsion_atom_site_label_3
_geom_torsion_atom_site_label_4
_geom_torsion_site_symmetry_1
_geom_torsion_site_symmetry_3
_geom_torsion_site_symmetry_4
_geom_torsion
_geom_torsion_publ_flag
S1 S1 C1 C2 2_656 . . -4.5(2) yes
S1 S1 C1 C6 2_656 . . 176.00(10) yes
C1 S1 S1 C1 . 2_656 2_656 -83.10(10) yes
H1O O1 C9 C10 . . . -178.4(17) ?
H1O O1 C9 C8 . . . -0.2(17) ?
C12 O2 C14 H141 . . . 59.2(16) ?
C12 O2 C14 H142 . . . 177.3(17) ?
C12 O2 C14 H143 . . . -59.5(15) ?
C14 O2 C12 C11 . . . -178.2(2) ?
C14 O2 C12 C13 . . . 3.2(3) ?
C6 N1 C7 H7 . . . -2.9(13) ?
C6 N1 C7 C8 . . . 176.20(10) yes
C7 N1 C6 C1 . . . 151.0(2) ?
C7 N1 C6 C5 . . . -32.0(2) ?
S1 C1 C6 N1 . . . -1.5(2) ?
C2 C1 C6 N1 . . . 178.9(2) ?
S1 C1 C6 C5 . . . -178.60(10) ?
S1 C1 C2 H2 . . . -6.(2) ?
S1 C1 C2 C3 . . . 179.3(2) ?
C2 C1 C6 C5 . . . 1.8(3) ?
C6 C1 C2 C3 . . . -1.2(3) ?
C6 C1 C2 H2 . . . 174.(2) ?
C1 C2 C3 H3 . . . -174.9(16) ?
C1 C2 C3 C4 . . . -0.1(3) ?
H2 C2 C3 H3 . . . 10.(3) ?
H2 C2 C3 C4 . . . -175.4(19) ?
C2 C3 C4 H4 . . . -175.4(15) ?
C2 C3 C4 C5 . . . 0.7(3) ?
H3 C3 C4 H4 . . . -1.(2) ?
H3 C3 C4 C5 . . . 175.4(17) ?
C3 C4 C5 H5 . . . -173.2(16) ?
C3 C4 C5 C6 . . . 0.0(3) ?
H4 C4 C5 H5 . . . 3.(2) ?
H4 C4 C5 C6 . . . 176.2(15) ?
C4 C5 C6 C1 . . . -1.3(3) ?
C4 C5 C6 N1 . . . -178.2(2) ?
H5 C5 C6 N1 . . . -5.2(16) ?
H5 C5 C6 C1 . . . 171.7(16) ?
N1 C7 C8 C9 . . . 4.6(2) ?
N1 C7 C8 C13 . . . -177.10(10) ?
H7 C7 C8 C9 . . . -176.3(12) ?
H7 C7 C8 C13 . . . 2.0(12) ?
C7 C8 C9 O1 . . . -0.5(2) ?
C7 C8 C13 H13 . . . 2.3(14) ?
C7 C8 C13 C12 . . . -178.70(10) ?
C7 C8 C9 C10 . . . 177.7(2) ?
C13 C8 C9 O1 . . . -178.80(10) ?
C9 C8 C13 H13 . . . -179.3(14) ?
C9 C8 C13 C12 . . . -0.4(2) ?
C13 C8 C9 C10 . . . -0.6(2) ?
C8 C9 C10 H10 . . . -173.7(18) ?
O1 C9 C10 H10 . . . 4.5(18) ?
C8 C9 C10 C11 . . . 1.1(3) ?
O1 C9 C10 C11 . . . 179.4(2) ?
C9 C10 C11 H11 . . . -174.6(15) ?
C9 C10 C11 C12 . . . -0.7(3) ?
H10 C10 C11 H11 . . . -0.(3) ?
H10 C10 C11 C12 . . . 174.(2) ?
C10 C11 C12 O2 . . . -179.0(2) ?
H11 C11 C12 O2 . . . -5.0(15) ?
C10 C11 C12 C13 . . . -0.3(3) ?
H11 C11 C12 C13 . . . 173.7(15) ?
O2 C12 C13 C8 . . . 179.4(2) ?
C11 C12 C13 C8 . . . 0.8(3) ?
C11 C12 C13 H13 . . . 179.7(14) ?
O2 C12 C13 H13 . . . -1.7(14) ?
